data_4319510
loop_
_publ_author_name
'Tristram Chivers'
'Andrew Downard'
'Masood Parvez'
'Gabriele Schatte'

_publ_contact_author_address
; Department of Chemistry
  University of Calgary
  Calgary Alberta T2N 1N4
  Canada
;
_publ_contact_author_email chivers@ucalgary.ca
_publ_contact_author_fax '001 403 289 9488'
_publ_contact_author_name 'Dr Tristram Chivers'
_publ_contact_author_phone '001 403 220 5741'
_publ_section_title
;
 The Many Guises of Lithium Chloride: Crystal Structure of the
 Single-Strand Polymer {LiCl.2MeCN}\\infty
;
_journal_name_full 'Inorganic Chemistry'
_journal_page_first 1975
_journal_page_last 1977
_journal_paper_doi 10.1021/ic001175c
_journal_volume 40
_journal_year 2001
_chemical_formula_moiety 'C4 H6 Cl Li N2'
_chemical_formula_sum 'C4 H6 Cl Li N2'
_chemical_formula_weight 124.50
_chemical_name_systematic
;
 ?
;
_space_group_IT_number 29
_symmetry_cell_setting orthorhombic
_symmetry_space_group_name_Hall 'P 2c -2ac'
_symmetry_space_group_name_H-M 'P c a 21'
_atom_sites_solution_hydrogens geom
_atom_sites_solution_primary direct
_atom_sites_solution_secondary difmap
_audit_creation_method 'manual editing of SHELXL template'
_cell_angle_alpha 90.00
_cell_angle_beta 90.00
_cell_angle_gamma 90.00
_cell_formula_units_Z 4
_cell_length_a 7.752(3)
_cell_length_b 12.568(4)
_cell_length_c 7.593(3)
_cell_measurement_reflns_used 25
_cell_measurement_temperature 170(2)
_cell_measurement_theta_max 24.30
_cell_measurement_theta_min 19.27
_cell_volume 739.8(5)
_computing_cell_refinement 'MSC/AFC Diffractometer Control'
_computing_data_collection 'MSC/AFC Diffractometer Control'
_computing_data_reduction 'teXsan (MSC, 1995)'
_computing_molecular_graphics 'Bruker SHELXTL'
_computing_publication_material WinGX-1.63
_computing_structure_refinement 'SHELXL-97 (Sheldrick, 1997)'
_computing_structure_solution 'SHELXS-97 (Sheldrick, 1990)'
_diffrn_ambient_temperature 170(2)
_diffrn_measured_fraction_theta_full 0.999
_diffrn_measured_fraction_theta_max 0.999
_diffrn_measurement_device 'Rigaku AFC6S'
_diffrn_measurement_method \w-2\q
_diffrn_radiation_detector 'scintillation counter'
_diffrn_radiation_monochromator graphite
_diffrn_radiation_source 'fine-focus sealed tube'
_diffrn_radiation_type MoK\a
_diffrn_radiation_wavelength 0.71069
_diffrn_reflns_av_R_equivalents 0.0000
_diffrn_reflns_av_sigmaI/netI 0.0194
_diffrn_reflns_limit_h_max 9
_diffrn_reflns_limit_h_min 0
_diffrn_reflns_limit_k_max 14
_diffrn_reflns_limit_k_min 0
_diffrn_reflns_limit_l_max 9
_diffrn_reflns_limit_l_min 0
_diffrn_reflns_number 711
_diffrn_reflns_theta_full 25.03
_diffrn_reflns_theta_max 25.03
_diffrn_reflns_theta_min 3.09
_diffrn_standards_interval_count 200
_diffrn_standards_number 3
_exptl_absorpt_coefficient_mu 0.416
_exptl_absorpt_correction_T_max 0.8647
_exptl_absorpt_correction_T_min 0.7944
_exptl_absorpt_correction_type psi-scan
_exptl_absorpt_process_details
;
 North, Phillips & Matthews, 1968
;
_exptl_crystal_colour colourless
_exptl_crystal_density_diffrn 1.118
_exptl_crystal_density_method 'not measured'
_exptl_crystal_description block
_exptl_crystal_F_000 256
_exptl_crystal_size_max 0.58
_exptl_crystal_size_mid 0.45
_exptl_crystal_size_min 0.36
_refine_diff_density_max 0.115
_refine_diff_density_min -0.304
_refine_diff_density_rms 0.042
_refine_ls_abs_structure_details 'Flack H D (1983), Acta Cryst. A39, 876-881'
_refine_ls_abs_structure_Flack 0.0(5)
_refine_ls_extinction_method none
_refine_ls_goodness_of_fit_ref 1.034
_refine_ls_hydrogen_treatment mixed
_refine_ls_matrix_type full
_refine_ls_number_parameters 75
_refine_ls_number_reflns 711
_refine_ls_number_restraints 1
_refine_ls_restrained_S_all 1.033
_refine_ls_R_factor_all 0.0530
_refine_ls_R_factor_gt 0.0285
_refine_ls_shift/su_max 0.000
_refine_ls_shift/su_mean 0.000
_refine_ls_structure_factor_coef Fsqd
_refine_ls_weighting_details 'calc w=1/[\s^2^(Fo^2^)+(0.0523P)^2^+0.0685P] where P=(Fo^2^+2Fc^2^)/3'
_refine_ls_weighting_scheme calc
_refine_ls_wR_factor_gt 0.0747
_refine_ls_wR_factor_ref 0.0859
_reflns_number_gt 507
_reflns_number_total 711
_reflns_threshold_expression >2sigma(I)
_cod_data_source_file ic001175c.cif
_cod_data_source_block 1
_cod_database_code 4319510

loop_
_symmetry_equiv_pos_as_xyz
'x, y, z'
'-x, -y, z+1/2'
'-x+1/2, y, z+1/2'
'x+1/2, -y, z'

loop_
_atom_site_label
_atom_site_type_symbol
_atom_site_fract_x
_atom_site_fract_y
_atom_site_fract_z
_atom_site_U_iso_or_equiv
_atom_site_adp_type
_atom_site_occupancy
_atom_site_symmetry_multiplicity
_atom_site_calc_flag
_atom_site_refinement_flags
_atom_site_disorder_assembly
_atom_site_disorder_group
Cl1 Cl 0.2495(6) 0.19857(5) 0.1031(3) 0.0466(3) Uani 1 1 d . . .
N1 N 0.4417(3) 0.41404(19) 0.3503(15) 0.0588(8) Uani 1 1 d . . .
N2 N 0.6335(3) 0.17776(18) 0.349(2) 0.0511(8) Uani 1 1 d . . .
C1 C 0.4461(4) 0.5038(2) 0.3541(17) 0.0464(8) Uani 1 1 d . . .
C2 C 0.4487(5) 0.6197(2) 0.361(2) 0.0634(14) Uani 1 1 d . . .
H2A H 0.3365 0.6457 0.4027 0.095 Uiso 1 1 calc R . .
H2B H 0.4719 0.6482 0.2436 0.095 Uiso 1 1 calc R . .
H2C H 0.5392 0.6431 0.4427 0.095 Uiso 1 1 calc R . .
C3 C 0.7509(4) 0.1251(2) 0.360(2) 0.0387(9) Uani 1 1 d . . .
C4 C 0.9016(4) 0.0566(2) 0.357(2) 0.0543(10) Uani 1 1 d . . .
H4A H 0.9351 0.0426 0.2350 0.081 Uiso 1 1 calc R . .
H4B H 0.8746 -0.0107 0.4161 0.081 Uiso 1 1 calc R . .
H4C H 0.9970 0.0918 0.4188 0.081 Uiso 1 1 calc R . .
Li1 Li 0.3950(6) 0.2508(3) 0.354(3) 0.0393(12) Uani 1 1 d . . .

loop_
_atom_site_aniso_label
_atom_site_aniso_U_11
_atom_site_aniso_U_22
_atom_site_aniso_U_33
_atom_site_aniso_U_23
_atom_site_aniso_U_13
_atom_site_aniso_U_12
Cl1 0.0565(4) 0.0512(4) 0.0320(4) 0.0021(17) -0.0039(3) -0.0042(16)
N1 0.0691(17) 0.0311(13) 0.076(2) -0.014(5) 0.002(8) -0.0057(12)
N2 0.0370(12) 0.0397(13) 0.077(2) 0.005(6) -0.003(7) -0.0006(11)
C1 0.0479(16) 0.0333(14) 0.0580(18) -0.008(6) 0.016(6) -0.0052(15)
C2 0.070(2) 0.0269(14) 0.093(4) 0.008(6) -0.018(8) -0.0059(15)
C3 0.0342(13) 0.0303(12) 0.051(2) 0.008(5) -0.010(4) -0.0083(13)
C4 0.0432(16) 0.0436(15) 0.076(3) 0.007(7) 0.011(8) 0.0096(13)
Li1 0.039(2) 0.029(2) 0.049(3) -0.015(8) -0.008(10) 0.0028(18)

loop_
_atom_type_symbol
_atom_type_description
_atom_type_scat_dispersion_real
_atom_type_scat_dispersion_imag
_atom_type_scat_source
C C 0.0033 0.0016 'International Tables Vol C Tables 4.2.6.8 and 6.1.1.4'
H H 0.0000 0.0000 'International Tables Vol C Tables 4.2.6.8 and 6.1.1.4'
N N 0.0061 0.0033 'International Tables Vol C Tables 4.2.6.8 and 6.1.1.4'
Cl Cl 0.1484 0.1585 'International Tables Vol C Tables 4.2.6.8 and 6.1.1.4'
Li Li -0.0003 0.0001 'International Tables Vol C Tables 4.2.6.8 and 6.1.1.4'

loop_
_geom_angle_atom_site_label_1
_geom_angle_atom_site_label_2
_geom_angle_atom_site_label_3
_geom_angle
_geom_angle_site_symmetry_1
_geom_angle_site_symmetry_3
_geom_angle_publ_flag
Li1 Cl1 Li1 146.9(2) 3_554 . ?
C1 N1 Li1 171.4(4) . . ?
C3 N2 Li1 169.1(9) . . ?
N1 C1 C2 178.8(9) . . ?
N2 C3 C4 175(2) . . ?
N2 Li1 N1 106.4(2) . . ?
N2 Li1 Cl1 109.0(8) . 3 ?
N1 Li1 Cl1 112.3(7) . 3 ?
N2 Li1 Cl1 107.2(8) . . ?
N1 Li1 Cl1 110.6(7) . . ?
Cl1 Li1 Cl1 111.14(18) 3 . ?

loop_
_geom_bond_atom_site_label_1
_geom_bond_atom_site_label_2
_geom_bond_distance
_geom_bond_site_symmetry_2
_geom_bond_publ_flag
Cl1 Li1 2.291(17) 3_554 ?
Cl1 Li1 2.312(16) . ?
N1 C1 1.128(4) . ?
N1 Li1 2.084(5) . ?
N2 C3 1.128(4) . ?
N2 Li1 2.065(5) . ?
C1 C2 1.458(4) . ?
C3 C4 1.451(4) . ?
Li1 Cl1 2.291(17) 3 ?

loop_
_geom_torsion_atom_site_label_1
_geom_torsion_atom_site_label_2
_geom_torsion_atom_site_label_3
_geom_torsion_atom_site_label_4
_geom_torsion
_geom_torsion_site_symmetry_1
_geom_torsion_site_symmetry_2
_geom_torsion_site_symmetry_3
_geom_torsion_site_symmetry_4
_geom_torsion_publ_flag
Li1 N1 C1 C2 19(70) . . . . ?
Li1 N2 C3 C4 114(10) . . . . ?
C3 N2 Li1 N1 153(8) . . . . ?
C3 N2 Li1 Cl1 32(9) . . . 3 ?
C3 N2 Li1 Cl1 -89(9) . . . . ?
C1 N1 Li1 N2 -165(7) . . . . ?
C1 N1 Li1 Cl1 -46(8) . . . 3 ?
C1 N1 Li1 Cl1 78(8) . . . . ?
Li1 Cl1 Li1 N2 -125.4(6) 3_554 . . . ?
Li1 Cl1 Li1 N1 -9.8(13) 3_554 . . . ?
Li1 Cl1 Li1 Cl1 115.6(9) 3_554 . . 3 ?
